data_9006969
loop_
_publ_author_name
'Redhammer, G. J.'
'Roth, G.'
'Paulus, W.'
'Andre, G.'
'Lottermoser, W.'
'Amthauer, G.'
'Treutmann, W.'
'Koppelhuber-Bitschnau B'

_publ_section_title
;
 The crystal and magnetic structure of Li-aegirine LiFeSi2O6:
 a temperature-dependent study
 Sample: T = 100 K
 Pyroxene
;
_journal_name_full 'Physics and Chemistry of Minerals'
_journal_page_first 337
_journal_page_last 346
_journal_paper_doi 10.1007/s002690100159
_journal_volume 28
_journal_year 2001
_chemical_formula_structural LiFeSi2O6
_chemical_formula_sum 'Fe Li O6 Si2'
_space_group_IT_number 14
_symmetry_space_group_name_Hall '-P 2ybc'
_symmetry_space_group_name_H-M 'P 1 21/c 1'
_cell_angle_alpha 90
_cell_angle_beta 109.95
_cell_angle_gamma 90
_cell_length_a 9.6223
_cell_length_b 8.6638
_cell_length_c 5.2655
_cell_formula_units_Z 4
_cell_volume 412.620
_database_code_amcsd 0008554
_diffrn_ambient_temperature 100
_exptl_crystal_density_diffrn 3.460
_cod_original_formula_sum 'Li Fe Si2 O6'
_cod_database_code 9006969
_amcsd_formula_title LiFeSi2O6

loop_
_space_group_symop_operation_xyz
x,y,z
x,1/2-y,1/2+z
-x,1/2+y,1/2-z
-x,-y,-z

loop_
_atom_site_label
_atom_site_fract_x
_atom_site_fract_y
_atom_site_fract_z
_atom_site_U_iso_or_equiv
Li 0.25040 0.00900 0.23670 0.00090
Fe 0.25022 0.64788 0.23528 0.00060
SiA 0.04779 0.33899 0.27760 0.00070
SiB 0.54862 0.83874 0.25270 0.00070
O1A 0.86730 0.33270 0.16360 0.00230
O1B 0.36740 0.83470 0.13510 0.00220
O2A 0.11600 0.50860 0.31230 0.00320
O2B 0.62150 0.00320 0.35370 0.00330
O3A 0.10850 0.26670 0.58210 0.00300
O3B 0.60500 0.72320 0.51200 0.00280

loop_
_cod_related_entry_id
_cod_related_entry_database
_cod_related_entry_code
1 AMCSD 0008554
